data_7223826
loop_
_publ_author_name
'Pietikainen, J.'
'Valkonen, J.'
'Konu, J.'
'Laitinen, R.S.'

_publ_section_title
;
 Formation and crystal structure of polymeric (Me Te Cl3)n
;
_journal_name_full
;
Zeitschrift fuer Naturforschung, Teil B. Anorganische Chemie, Organische 
Chemie (42,1987-)
;
_journal_page_first 1369
_journal_page_last 1372
_journal_volume 56
_journal_year 2001
_chemical_formula_sum 'C H3 Cl3 Te'
_chemical_name_systematic '(C H3) Te Cl3'
_space_group_IT_number 14
_symmetry_space_group_name_Hall '-P 2yn'
_symmetry_space_group_name_H-M 'P 1 21/n 1'
_cell_angle_alpha 90
_cell_angle_beta 119.236
_cell_angle_gamma 90
_cell_formula_units_Z 4
_cell_length_a 10.3069
_cell_length_b 6.4361
_cell_length_c 10.4168
_cell_volume 602.987
_citation_journal_id_ASTM ZNBSEN
_cod_data_source_file Pietikainen_ZNBSEN_2001_458.cif
_cod_data_source_block C1H3Cl3Te1
_cod_original_cell_volume 602.9871
_cod_original_sg_symbol_Hall '-P 2ybc (x-z,y,z)'
_cod_original_formula_sum 'C1 H3 Cl3 Te1'
_cod_database_code 7223826

loop_
_symmetry_equiv_pos_as_xyz
x,y,z
-x+1/2,y+1/2,-z+1/2
-x,-y,-z
x-1/2,-y-1/2,z-1/2

loop_
_atom_site_label
_atom_site_type_symbol
_atom_site_fract_x
_atom_site_fract_y
_atom_site_fract_z
_atom_site_occupancy
_atom_site_U_iso_or_equiv
H1 H+1 0.6997 0.0257 0.539 1 0.0
C1 C-4 0.6908 -0.0614 0.4579 1 0.0
Cl3 Cl-1 0.35129 -0.0461 0.20194 1 0.0
H2 H+1 0.7901 -0.1012 0.4761 1 0.0
H3 H+1 0.6336 -0.1866 0.4511 1 0.0
Te1 Te+4 0.58044 0.10652 0.25845 1 0.0
Cl1 Cl-1 0.52453 0.3891 0.3684 1 0.0
Cl2 Cl-1 0.87146 0.2588 0.36751 1 0.0
